data_2226031
loop_
_publ_author_name
'Xu, Guoqiang'
'Li, Xiaoyan'

_publ_section_title
;
 {1,3-Bis[(diphenylphosphanyl-\k<i>P</i>)oxy]prop-2-yl-\k<i>C</i>^2^}iodido(trimethylphosphane)cobalt(II)
;
_journal_coeditor_code ZQ2034
_journal_issue 5
_journal_name_full 'Acta Crystallographica Section E'
_journal_page_first m545
_journal_paper_doi 10.1107/S1600536810013747
_journal_volume 66
_journal_year 2010
_chemical_formula_iupac '[Co (C27 H25 O2 P2) I (C3 H9 P)]'
_chemical_formula_moiety 'C30 H34 Co I O2 P3'
_chemical_formula_sum 'C30 H34 Co I O2 P3'
_chemical_formula_weight 705.31
_chemical_name_systematic ?
_space_group_IT_number 61
_symmetry_cell_setting orthorhombic
_symmetry_space_group_name_Hall '-P 2ac 2ab'
_symmetry_space_group_name_H-M 'P b c a'
_atom_sites_solution_hydrogens geom
_atom_sites_solution_primary direct
_atom_sites_solution_secondary difmap
_audit_creation_method SHELXL-97
_cell_angle_alpha 90.00
_cell_angle_beta 90.00
_cell_angle_gamma 90.00
_cell_formula_units_Z 8
_cell_length_a 15.161(3)
_cell_length_b 18.194(4)
_cell_length_c 21.410(4)
_cell_measurement_reflns_used 13063
_cell_measurement_temperature 293(2)
_cell_measurement_theta_max 26.87
_cell_measurement_theta_min 1.95
_cell_volume 5906(2)
_computing_cell_refinement 'SAINT (Bruker, 1997)'
_computing_data_collection 'SMART (Bruker, 1997)'
_computing_data_reduction 'SAINT (Bruker, 1997)'
_computing_molecular_graphics 'SHELXTL (Sheldrick, 2008)'
_computing_publication_material 'SHELXTL (Sheldrick, 2008)'
_computing_structure_refinement 'SHELXL97 (Sheldrick, 2008)'
_computing_structure_solution 'SHELXS97 (Sheldrick, 2008)'
_diffrn_ambient_temperature 293(2)
_diffrn_measured_fraction_theta_full 0.995
_diffrn_measured_fraction_theta_max 0.995
_diffrn_measurement_device_type 'Bruker SMART CCD area-detector'
_diffrn_measurement_method 'phi and omega scans'
_diffrn_radiation_monochromator graphite
_diffrn_radiation_source 'fine-focus sealed tube'
_diffrn_radiation_type MoK\a
_diffrn_radiation_wavelength 0.71073
_diffrn_reflns_av_R_equivalents 0.0714
_diffrn_reflns_av_sigmaI/netI 0.0360
_diffrn_reflns_limit_h_max 18
_diffrn_reflns_limit_h_min -19
_diffrn_reflns_limit_k_max 23
_diffrn_reflns_limit_k_min -23
_diffrn_reflns_limit_l_max 20
_diffrn_reflns_limit_l_min -27
_diffrn_reflns_number 35496
_diffrn_reflns_theta_full 26.73
_diffrn_reflns_theta_max 26.73
_diffrn_reflns_theta_min 1.99
_exptl_absorpt_coefficient_mu 1.815
_exptl_absorpt_correction_T_max 0.8762
_exptl_absorpt_correction_T_min 0.7127
_exptl_absorpt_correction_type multi-scan
_exptl_absorpt_process_details '(SADABS; Sheldrick, 2004)'
_exptl_crystal_colour red
_exptl_crystal_density_diffrn 1.587
_exptl_crystal_density_method 'not measured'
_exptl_crystal_description block
_exptl_crystal_F_000 2840
_exptl_crystal_size_max 0.20
_exptl_crystal_size_mid 0.15
_exptl_crystal_size_min 0.10
_refine_diff_density_max 0.573
_refine_diff_density_min -0.537
_refine_ls_extinction_method none
_refine_ls_goodness_of_fit_ref 1.044
_refine_ls_hydrogen_treatment mixed
_refine_ls_matrix_type full
_refine_ls_number_parameters 357
_refine_ls_number_reflns 6237
_refine_ls_number_restraints 0
_refine_ls_restrained_S_all 1.044
_refine_ls_R_factor_all 0.0302
_refine_ls_R_factor_gt 0.0238
_refine_ls_shift/su_max 0.004
_refine_ls_shift/su_mean 0.000
_refine_ls_structure_factor_coef Fsqd
_refine_ls_weighting_details 'w=1/[\s^2^(Fo^2^)+(0.0293P)^2^+1.1856P] where P=(Fo^2^+2Fc^2^)/3'
_refine_ls_weighting_scheme calc
_refine_ls_wR_factor_gt 0.0569
_refine_ls_wR_factor_ref 0.0606
_reflns_number_gt 5551
_reflns_number_total 6237
_reflns_threshold_expression I>2sigma(I)
_cod_data_source_file zq2034.cif
_cod_data_source_block I
_cod_depositor_comments
;
The following automatic conversions were performed:
'_symmetry_cell_setting' value 'Orthorhombic' changed to 'orthorhombic'
according to '/home/saulius/struct/CIF-dictionaries/cif_core.dic'
dictionary named 'cif_core.dic' version 2.4.1 from 2010-06-29.

Automatic conversion script
Id: cif_fix_enum 1527 2010-12-29 10:47:43Z saulius 
;
_cod_database_code 2226031
_cod_database_fobs_code 2226031

loop_
_symmetry_equiv_pos_as_xyz
'x, y, z'
'-x+1/2, -y, z+1/2'
'-x, y+1/2, -z+1/2'
'x+1/2, -y+1/2, -z'
'-x, -y, -z'
'x-1/2, y, -z-1/2'
'x, -y-1/2, z-1/2'
'-x-1/2, y-1/2, z'

loop_
_atom_site_type_symbol
_atom_site_label
_atom_site_fract_x
_atom_site_fract_y
_atom_site_fract_z
_atom_site_U_iso_or_equiv
_atom_site_adp_type
_atom_site_calc_flag
_atom_site_refinement_flags
_atom_site_occupancy
_atom_site_disorder_assembly
_atom_site_disorder_group
I I1 0.657194(9) 0.086157(8) 0.506996(6) 0.02926(5) Uani d . 1 . .
Co Co2 0.644969(16) 0.062554(12) 0.387635(11) 0.01625(6) Uani d . 1 . .
P P1 0.75443(3) 0.14172(2) 0.37052(2) 0.02092(10) Uani d . 1 . .
P P2 0.54174(3) 0.10487(2) 0.32815(2) 0.01924(10) Uani d . 1 . .
P P3 0.70421(3) -0.03885(2) 0.35418(2) 0.01858(10) Uani d . 1 . .
O O1 0.48603(9) 0.03615(7) 0.30021(7) 0.0249(3) Uani d . 1 . .
O O2 0.65551(9) -0.10523(7) 0.39172(7) 0.0247(3) Uani d . 1 . .
C C1 0.79921(15) 0.15169(11) 0.29188(10) 0.0300(4) Uani d . 1 . .
H H1A 0.8427 0.1900 0.2916 0.045 Uiso calc R 1 . .
H H1B 0.7525 0.1640 0.2635 0.045 Uiso calc R 1 . .
H H1C 0.8260 0.1063 0.2792 0.045 Uiso calc R 1 . .
C C2 0.85631(13) 0.12727(12) 0.41438(11) 0.0302(4) Uani d . 1 . .
H H2A 0.8833 0.0821 0.4012 0.045 Uiso calc R 1 . .
H H2B 0.8431 0.1247 0.4582 0.045 Uiso calc R 1 . .
H H2C 0.8960 0.1674 0.4068 0.045 Uiso calc R 1 . .
C C3 0.72818(15) 0.23686(10) 0.39039(10) 0.0291(4) Uani d . 1 . .
H H3A 0.7813 0.2655 0.3906 0.044 Uiso calc R 1 . .
H H3B 0.7014 0.2385 0.4310 0.044 Uiso calc R 1 . .
H H3C 0.6880 0.2565 0.3600 0.044 Uiso calc R 1 . .
C C4 0.55196(12) 0.16068(10) 0.25779(9) 0.0235(4) Uani d . 1 . .
C C5 0.56173(14) 0.12717(12) 0.20005(10) 0.0297(4) Uani d . 1 . .
H H5 0.5582 0.0763 0.1968 0.036 Uiso calc R 1 . .
C C6 0.57680(15) 0.16956(14) 0.14697(11) 0.0380(5) Uani d . 1 . .
H H6 0.5825 0.1469 0.1083 0.046 Uiso calc R 1 . .
C C7 0.58336(16) 0.24521(14) 0.15141(13) 0.0437(6) Uani d . 1 . .
H H7 0.5942 0.2733 0.1160 0.052 Uiso calc R 1 . .
C C8 0.57375(18) 0.27844(13) 0.20852(13) 0.0424(6) Uani d . 1 . .
H H8 0.5788 0.3292 0.2117 0.051 Uiso calc R 1 . .
C C9 0.55662(16) 0.23727(11) 0.26161(11) 0.0330(5) Uani d . 1 . .
H H9 0.5482 0.2606 0.2998 0.040 Uiso calc R 1 . .
C C10 0.45903(13) 0.15345(10) 0.37462(9) 0.0240(4) Uani d . 1 . .
C C11 0.48287(15) 0.20811(11) 0.41667(11) 0.0327(5) Uani d . 1 . .
H H11 0.5416 0.2224 0.4196 0.039 Uiso calc R 1 . .
C C12 0.42052(18) 0.24143(12) 0.45408(12) 0.0417(6) Uani d . 1 . .
H H12 0.4372 0.2786 0.4815 0.050 Uiso calc R 1 . .
C C13 0.33319(18) 0.21962(14) 0.45081(13) 0.0458(7) Uani d . 1 . .
H H13 0.2910 0.2420 0.4760 0.055 Uiso calc R 1 . .
C C14 0.30906(17) 0.16476(15) 0.41022(14) 0.0449(6) Uani d . 1 . .
H H14 0.2505 0.1497 0.4084 0.054 Uiso calc R 1 . .
C C15 0.37125(15) 0.13148(12) 0.37182(11) 0.0332(5) Uani d . 1 . .
H H15 0.3542 0.0946 0.3443 0.040 Uiso calc R 1 . .
C C16 0.49139(13) -0.02708(10) 0.34158(10) 0.0236(4) Uani d . 1 . .
C C17 0.54239(12) -0.01073(9) 0.40104(9) 0.0207(4) Uani d . 1 . .
C C18 0.57921(13) -0.08121(10) 0.42799(10) 0.0243(4) Uani d . 1 . .
C C19 0.81877(13) -0.05789(9) 0.37445(10) 0.0229(4) Uani d . 1 . .
C C20 0.88739(14) -0.05669(10) 0.33109(10) 0.0261(4) Uani d . 1 . .
H H20 0.8749 -0.0501 0.2889 0.031 Uiso calc R 1 . .
C C21 0.97401(14) -0.06518(12) 0.35030(12) 0.0337(5) Uani d . 1 . .
H H21 1.0193 -0.0644 0.3211 0.040 Uiso calc R 1 . .
C C22 0.99311(16) -0.07482(13) 0.41270(13) 0.0400(5) Uani d . 1 . .
H H22 1.0513 -0.0806 0.4254 0.048 Uiso calc R 1 . .
C C23 0.92562(17) -0.07593(14) 0.45670(12) 0.0428(6) Uani d . 1 . .
H H23 0.9387 -0.0820 0.4988 0.051 Uiso calc R 1 . .
C C24 0.83859(15) -0.06791(12) 0.43761(12) 0.0333(5) Uani d . 1 . .
H H24 0.7934 -0.0692 0.4670 0.040 Uiso calc R 1 . .
C C25 0.69869(13) -0.07007(10) 0.27348(9) 0.0216(4) Uani d . 1 . .
C C26 0.71675(14) -0.02226(10) 0.22455(10) 0.0272(4) Uani d . 1 . .
H H26 0.7265 0.0273 0.2328 0.033 Uiso calc R 1 . .
C C27 0.72045(14) -0.04749(12) 0.16343(10) 0.0313(4) Uani d . 1 . .
H H27 0.7343 -0.0153 0.1312 0.038 Uiso calc R 1 . .
C C28 0.70351(14) -0.12086(12) 0.15053(10) 0.0299(4) Uani d . 1 . .
H H28 0.7070 -0.1382 0.1097 0.036 Uiso calc R 1 . .
C C29 0.68137(16) -0.16818(11) 0.19879(11) 0.0336(5) Uani d . 1 . .
H H29 0.6677 -0.2169 0.1901 0.040 Uiso calc R 1 . .
C C30 0.67953(16) -0.14335(10) 0.25967(11) 0.0302(4) Uani d . 1 . .
H H30 0.6654 -0.1757 0.2918 0.036 Uiso calc R 1 . .
H H18 0.5970(16) -0.0751(11) 0.4712(12) 0.021(5) Uiso d . 1 . .
H H31 0.5038(15) 0.0134(12) 0.4328(11) 0.023(5) Uiso d . 1 . .
H H16 0.5197(16) -0.0676(12) 0.3174(11) 0.025(6) Uiso d . 1 . .
H H17 0.4303(17) -0.0420(13) 0.3517(12) 0.029(6) Uiso d . 1 . .
H H19 0.5380(17) -0.1227(13) 0.4249(12) 0.032(6) Uiso d . 1 . .

loop_
_atom_site_aniso_label
_atom_site_aniso_U_11
_atom_site_aniso_U_22
_atom_site_aniso_U_33
_atom_site_aniso_U_12
_atom_site_aniso_U_13
_atom_site_aniso_U_23
I1 0.03046(8) 0.03908(9) 0.01822(7) -0.00978(5) 0.00190(5) -0.00184(5)
Co2 0.01717(12) 0.01357(11) 0.01801(12) -0.00099(8) 0.00126(9) -0.00041(8)
P1 0.0226(2) 0.0175(2) 0.0227(2) -0.00525(17) 0.00225(19) -0.00124(17)
P2 0.0203(2) 0.01627(19) 0.0211(2) 0.00030(16) -0.00108(18) -0.00069(16)
P3 0.0197(2) 0.01471(19) 0.0214(2) 0.00055(16) 0.00333(18) 0.00018(16)
O1 0.0270(7) 0.0225(6) 0.0252(7) -0.0043(5) -0.0052(6) -0.0015(5)
O2 0.0255(7) 0.0170(6) 0.0317(8) 0.0013(5) 0.0089(6) 0.0035(5)
C1 0.0343(12) 0.0263(9) 0.0293(11) -0.0095(8) 0.0085(9) -0.0016(8)
C2 0.0243(10) 0.0310(10) 0.0353(12) -0.0068(8) 0.0002(9) -0.0028(9)
C3 0.0342(11) 0.0187(8) 0.0343(11) -0.0064(8) 0.0039(9) -0.0033(8)
C4 0.0192(9) 0.0259(9) 0.0254(10) 0.0026(7) -0.0018(8) 0.0041(7)
C5 0.0265(10) 0.0345(10) 0.0281(11) -0.0025(8) -0.0002(8) -0.0009(8)
C6 0.0299(12) 0.0571(14) 0.0270(11) -0.0026(10) 0.0011(9) 0.0020(10)
C7 0.0361(13) 0.0555(14) 0.0394(13) 0.0018(11) 0.0003(10) 0.0241(11)
C8 0.0496(15) 0.0306(10) 0.0470(15) 0.0057(10) 0.0002(12) 0.0160(10)
C9 0.0395(12) 0.0258(9) 0.0336(12) 0.0066(8) 0.0006(9) 0.0047(8)
C10 0.0228(9) 0.0240(8) 0.0252(10) 0.0056(7) 0.0012(8) 0.0043(7)
C11 0.0331(12) 0.0293(10) 0.0357(12) 0.0050(8) 0.0050(9) -0.0045(8)
C12 0.0542(16) 0.0340(11) 0.0369(13) 0.0121(10) 0.0130(11) -0.0027(9)
C13 0.0475(15) 0.0459(13) 0.0439(15) 0.0244(11) 0.0223(12) 0.0124(11)
C14 0.0257(12) 0.0579(15) 0.0512(16) 0.0097(10) 0.0101(11) 0.0150(13)
C15 0.0258(11) 0.0377(11) 0.0362(12) 0.0044(9) 0.0003(9) 0.0065(9)
C16 0.0218(9) 0.0185(8) 0.0304(10) -0.0045(7) 0.0002(8) -0.0020(7)
C17 0.0202(9) 0.0171(7) 0.0249(9) -0.0031(7) 0.0048(7) -0.0006(7)
C18 0.0243(10) 0.0193(8) 0.0293(11) -0.0020(7) 0.0073(8) 0.0035(7)
C19 0.0239(9) 0.0159(8) 0.0290(10) 0.0026(7) 0.0016(8) 0.0015(7)
C20 0.0253(10) 0.0263(9) 0.0268(10) 0.0023(7) 0.0020(8) 0.0006(8)
C21 0.0251(11) 0.0352(11) 0.0409(13) 0.0045(8) 0.0074(9) 0.0023(9)
C22 0.0263(11) 0.0475(13) 0.0462(15) 0.0067(9) -0.0053(10) 0.0096(11)
C23 0.0346(13) 0.0601(15) 0.0339(13) 0.0081(11) -0.0046(10) 0.0128(11)
C24 0.0295(12) 0.0401(11) 0.0302(11) 0.0053(9) 0.0034(9) 0.0080(9)
C25 0.0193(9) 0.0213(8) 0.0243(10) 0.0019(7) 0.0022(7) -0.0034(7)
C26 0.0305(11) 0.0245(9) 0.0266(10) -0.0063(8) 0.0024(8) -0.0025(7)
C27 0.0300(11) 0.0371(11) 0.0268(11) -0.0089(9) 0.0038(9) -0.0008(8)
C28 0.0270(10) 0.0357(10) 0.0269(11) 0.0002(8) 0.0013(8) -0.0096(8)
C29 0.0428(13) 0.0224(9) 0.0355(12) 0.0005(8) -0.0020(10) -0.0074(8)
C30 0.0424(12) 0.0182(9) 0.0300(11) 0.0015(8) 0.0000(9) -0.0002(8)

loop_
_atom_type_symbol
_atom_type_description
_atom_type_scat_dispersion_real
_atom_type_scat_dispersion_imag
_atom_type_scat_source
C C 0.0033 0.0016 'International Tables Vol C Tables 4.2.6.8 and 6.1.1.4'
H H 0.0000 0.0000 'International Tables Vol C Tables 4.2.6.8 and 6.1.1.4'
O O 0.0106 0.0060 'International Tables Vol C Tables 4.2.6.8 and 6.1.1.4'
P P 0.1023 0.0942 'International Tables Vol C Tables 4.2.6.8 and 6.1.1.4'
Co Co 0.3494 0.9721 'International Tables Vol C Tables 4.2.6.8 and 6.1.1.4'
I I -0.4742 1.8119 'International Tables Vol C Tables 4.2.6.8 and 6.1.1.4'

loop_
_geom_angle_atom_site_label_1
_geom_angle_atom_site_label_2
_geom_angle_atom_site_label_3
_geom_angle_site_symmetry_1
_geom_angle_site_symmetry_3
_geom_angle
_geom_angle_publ_flag
C17 Co2 P2 . . 76.51(6) ?
C17 Co2 P3 . . 79.01(5) ?
P2 Co2 P3 . . 114.06(2) ?
C17 Co2 P1 . . 178.47(6) ?
P2 Co2 P1 . . 102.26(2) ?
P3 Co2 P1 . . 100.77(2) ?
C17 Co2 I1 . . 91.36(6) ?
P2 Co2 I1 . . 124.951(18) ?
P3 Co2 I1 . . 115.788(17) ?
P1 Co2 I1 . . 90.104(16) ?
C1 P1 C3 . . 101.64(10) ?
C1 P1 C2 . . 100.03(11) ?
C3 P1 C2 . . 101.59(10) ?
C1 P1 Co2 . . 119.56(7) ?
C3 P1 Co2 . . 114.34(7) ?
C2 P1 Co2 . . 116.88(7) ?
O1 P2 C4 . . 99.72(8) ?
O1 P2 C10 . . 102.47(9) ?
C4 P2 C10 . . 103.81(9) ?
O1 P2 Co2 . . 108.65(5) ?
C4 P2 Co2 . . 128.62(7) ?
C10 P2 Co2 . . 110.39(7) ?
O2 P3 C25 . . 102.49(8) ?
O2 P3 C19 . . 99.99(8) ?
C25 P3 C19 . . 102.15(9) ?
O2 P3 Co2 . . 106.24(5) ?
C25 P3 Co2 . . 123.96(6) ?
C19 P3 Co2 . . 118.45(6) ?
C16 O1 P2 . . 110.85(12) ?
C18 O2 P3 . . 113.57(11) ?
P1 C1 H1A . . 109.5 ?
P1 C1 H1B . . 109.5 ?
H1A C1 H1B . . 109.5 ?
P1 C1 H1C . . 109.5 ?
H1A C1 H1C . . 109.5 ?
H1B C1 H1C . . 109.5 ?
P1 C2 H2A . . 109.5 ?
P1 C2 H2B . . 109.5 ?
H2A C2 H2B . . 109.5 ?
P1 C2 H2C . . 109.5 ?
H2A C2 H2C . . 109.5 ?
H2B C2 H2C . . 109.5 ?
P1 C3 H3A . . 109.5 ?
P1 C3 H3B . . 109.5 ?
H3A C3 H3B . . 109.5 ?
P1 C3 H3C . . 109.5 ?
H3A C3 H3C . . 109.5 ?
H3B C3 H3C . . 109.5 ?
C5 C4 C9 . . 119.02(19) ?
C5 C4 P2 . . 120.07(15) ?
C9 C4 P2 . . 120.74(17) ?
C4 C5 C6 . . 120.1(2) ?
C4 C5 H5 . . 119.9 ?
C6 C5 H5 . . 119.9 ?
C7 C6 C5 . . 120.4(2) ?
C7 C6 H6 . . 119.8 ?
C5 C6 H6 . . 119.8 ?
C8 C7 C6 . . 119.5(2) ?
C8 C7 H7 . . 120.3 ?
C6 C7 H7 . . 120.3 ?
C7 C8 C9 . . 120.8(2) ?
C7 C8 H8 . . 119.6 ?
C9 C8 H8 . . 119.6 ?
C8 C9 C4 . . 120.0(2) ?
C8 C9 H9 . . 120.0 ?
C4 C9 H9 . . 120.0 ?
C11 C10 C15 . . 118.9(2) ?
C11 C10 P2 . . 121.34(16) ?
C15 C10 P2 . . 119.59(16) ?
C12 C11 C10 . . 120.8(2) ?
C12 C11 H11 . . 119.6 ?
C10 C11 H11 . . 119.6 ?
C11 C12 C13 . . 120.0(2) ?
C11 C12 H12 . . 120.0 ?
C13 C12 H12 . . 120.0 ?
C14 C13 C12 . . 119.7(2) ?
C14 C13 H13 . . 120.2 ?
C12 C13 H13 . . 120.2 ?
C13 C14 C15 . . 120.7(2) ?
C13 C14 H14 . . 119.7 ?
C15 C14 H14 . . 119.7 ?
C14 C15 C10 . . 119.9(2) ?
C14 C15 H15 . . 120.0 ?
C10 C15 H15 . . 120.0 ?
O1 C16 C17 . . 112.58(14) ?
O1 C16 H16 . . 107.0(14) ?
C17 C16 H16 . . 111.2(14) ?
O1 C16 H17 . . 107.3(14) ?
C17 C16 H17 . . 110.3(15) ?
H16 C16 H17 . . 108.3(19) ?
C18 C17 C16 . . 109.96(15) ?
C18 C17 Co2 . . 108.77(13) ?
C16 C17 Co2 . . 113.12(13) ?
C18 C17 H31 . . 109.3(13) ?
C16 C17 H31 . . 111.0(13) ?
Co2 C17 H31 . . 104.6(12) ?
O2 C18 C17 . . 110.07(15) ?
O2 C18 H18 . . 108.7(14) ?
C17 C18 H18 . . 111.6(13) ?
O2 C18 H19 . . 103.7(15) ?
C17 C18 H19 . . 113.0(14) ?
H18 C18 H19 . . 109(2) ?
C20 C19 C24 . . 119.07(19) ?
C20 C19 P3 . . 123.31(16) ?
C24 C19 P3 . . 117.39(16) ?
C21 C20 C19 . . 120.5(2) ?
C21 C20 H20 . . 119.7 ?
C19 C20 H20 . . 119.7 ?
C22 C21 C20 . . 120.1(2) ?
C22 C21 H21 . . 120.0 ?
C20 C21 H21 . . 120.0 ?
C21 C22 C23 . . 120.2(2) ?
C21 C22 H22 . . 119.9 ?
C23 C22 H22 . . 119.9 ?
C24 C23 C22 . . 119.9(2) ?
C24 C23 H23 . . 120.1 ?
C22 C23 H23 . . 120.1 ?
C23 C24 C19 . . 120.2(2) ?
C23 C24 H24 . . 119.9 ?
C19 C24 H24 . . 119.9 ?
C26 C25 C30 . . 118.65(19) ?
C26 C25 P3 . . 120.75(14) ?
C30 C25 P3 . . 120.55(16) ?
C27 C26 C25 . . 120.79(18) ?
C27 C26 H26 . . 119.6 ?
C25 C26 H26 . . 119.6 ?
C28 C27 C26 . . 119.9(2) ?
C28 C27 H27 . . 120.1 ?
C26 C27 H27 . . 120.1 ?
C29 C28 C27 . . 119.6(2) ?
C29 C28 H28 . . 120.2 ?
C27 C28 H28 . . 120.2 ?
C30 C29 C28 . . 120.38(19) ?
C30 C29 H29 . . 119.8 ?
C28 C29 H29 . . 119.8 ?
C29 C30 C25 . . 120.6(2) ?
C29 C30 H30 . . 119.7 ?
C25 C30 H30 . . 119.7 ?

loop_
_geom_bond_atom_site_label_1
_geom_bond_atom_site_label_2
_geom_bond_site_symmetry_2
_geom_bond_distance
_geom_bond_publ_flag
I1 Co2 . 2.5980(6) ?
Co2 C17 . 2.0685(18) ?
Co2 P2 . 2.1597(6) ?
Co2 P3 . 2.1734(6) ?
Co2 P1 . 2.2278(6) ?
P1 C1 . 1.824(2) ?
P1 C3 . 1.8263(19) ?
P1 C2 . 1.827(2) ?
P2 O1 . 1.6231(13) ?
P2 C4 . 1.823(2) ?
P2 C10 . 1.829(2) ?
P3 O2 . 1.6278(14) ?
P3 C25 . 1.821(2) ?
P3 C19 . 1.823(2) ?
O1 C16 . 1.454(2) ?
O2 C18 . 1.460(2) ?
C1 H1A . 0.9600 ?
C1 H1B . 0.9600 ?
C1 H1C . 0.9600 ?
C2 H2A . 0.9600 ?
C2 H2B . 0.9600 ?
C2 H2C . 0.9600 ?
C3 H3A . 0.9600 ?
C3 H3B . 0.9600 ?
C3 H3C . 0.9600 ?
C4 C5 . 1.386(3) ?
C4 C9 . 1.398(3) ?
C5 C6 . 1.392(3) ?
C5 H5 . 0.9300 ?
C6 C7 . 1.383(4) ?
C6 H6 . 0.9300 ?
C7 C8 . 1.372(4) ?
C7 H7 . 0.9300 ?
C8 C9 . 1.386(3) ?
C8 H8 . 0.9300 ?
C9 H9 . 0.9300 ?
C10 C11 . 1.389(3) ?
C10 C15 . 1.391(3) ?
C11 C12 . 1.379(3) ?
C11 H11 . 0.9300 ?
C12 C13 . 1.384(4) ?
C12 H12 . 0.9300 ?
C13 C14 . 1.373(4) ?
C13 H13 . 0.9300 ?
C14 C15 . 1.390(3) ?
C14 H14 . 0.9300 ?
C15 H15 . 0.9300 ?
C16 C17 . 1.519(3) ?
C16 H16 . 1.00(2) ?
C16 H17 . 0.99(2) ?
C17 C18 . 1.513(3) ?
C17 H31 . 1.00(2) ?
C18 H18 . 0.97(3) ?
C18 H19 . 0.98(2) ?
C19 C20 . 1.394(3) ?
C19 C24 . 1.397(3) ?
C20 C21 . 1.385(3) ?
C20 H20 . 0.9300 ?
C21 C22 . 1.378(4) ?
C21 H21 . 0.9300 ?
C22 C23 . 1.391(4) ?
C22 H22 . 0.9300 ?
C23 C24 . 1.389(3) ?
C23 H23 . 0.9300 ?
C24 H24 . 0.9300 ?
C25 C26 . 1.389(3) ?
C25 C30 . 1.396(3) ?
C26 C27 . 1.388(3) ?
C26 H26 . 0.9300 ?
C27 C28 . 1.387(3) ?
C27 H27 . 0.9300 ?
C28 C29 . 1.386(3) ?
C28 H28 . 0.9300 ?
C29 C30 . 1.380(3) ?
C29 H29 . 0.9300 ?
C30 H30 . 0.9300 ?

loop_
_geom_torsion_atom_site_label_1
_geom_torsion_atom_site_label_2
_geom_torsion_atom_site_label_3
_geom_torsion_atom_site_label_4
_geom_torsion_site_symmetry_1
_geom_torsion_site_symmetry_2
_geom_torsion_site_symmetry_3
_geom_torsion_site_symmetry_4
_geom_torsion
_geom_torsion_publ_flag
P2 Co2 P1 C1 . . . . -60.80(9) ?
P3 Co2 P1 C1 . . . . 56.98(9) ?
I1 Co2 P1 C1 . . . . 173.28(9) ?
P2 Co2 P1 C3 . . . . 59.95(8) ?
P3 Co2 P1 C3 . . . . 177.72(8) ?
I1 Co2 P1 C3 . . . . -65.97(8) ?
P2 Co2 P1 C2 . . . . 178.41(8) ?
P3 Co2 P1 C2 . . . . -63.81(9) ?
I1 Co2 P1 C2 . . . . 52.49(8) ?
C17 Co2 P2 O1 . . . . -34.20(8) ?
P3 Co2 P2 O1 . . . . 37.03(6) ?
P1 Co2 P2 O1 . . . . 144.87(6) ?
I1 Co2 P2 O1 . . . . -116.27(6) ?
C17 Co2 P2 C4 . . . . -154.04(10) ?
P3 Co2 P2 C4 . . . . -82.82(9) ?
P1 Co2 P2 C4 . . . . 25.02(9) ?
I1 Co2 P2 C4 . . . . 123.89(8) ?
C17 Co2 P2 C10 . . . . 77.43(9) ?
P3 Co2 P2 C10 . . . . 148.66(7) ?
P1 Co2 P2 C10 . . . . -103.50(7) ?
I1 Co2 P2 C10 . . . . -4.64(7) ?
C17 Co2 P3 O2 . . . . -27.71(8) ?
P2 Co2 P3 O2 . . . . -97.41(6) ?
P1 Co2 P3 O2 . . . . 153.84(6) ?
I1 Co2 P3 O2 . . . . 58.45(6) ?
C17 Co2 P3 C25 . . . . 90.18(10) ?
P2 Co2 P3 C25 . . . . 20.48(8) ?
P1 Co2 P3 C25 . . . . -88.28(8) ?
I1 Co2 P3 C25 . . . . 176.33(7) ?
C17 Co2 P3 C19 . . . . -139.02(9) ?
P2 Co2 P3 C19 . . . . 151.28(7) ?
P1 Co2 P3 C19 . . . . 42.53(8) ?
I1 Co2 P3 C19 . . . . -52.86(8) ?
C4 P2 O1 C16 . . . . 162.61(13) ?
C10 P2 O1 C16 . . . . -90.78(14) ?
Co2 P2 O1 C16 . . . . 26.04(13) ?
C25 P3 O2 C18 . . . . -122.07(14) ?
C19 P3 O2 C18 . . . . 132.99(14) ?
Co2 P3 O2 C18 . . . . 9.27(15) ?
O1 P2 C4 C5 . . . . -35.28(18) ?
C10 P2 C4 C5 . . . . -140.81(17) ?
Co2 P2 C4 C5 . . . . 88.23(17) ?
O1 P2 C4 C9 . . . . 149.46(17) ?
C10 P2 C4 C9 . . . . 43.93(19) ?
Co2 P2 C4 C9 . . . . -87.03(18) ?
C9 C4 C5 C6 . . . . 0.6(3) ?
P2 C4 C5 C6 . . . . -174.71(17) ?
C4 C5 C6 C7 . . . . 0.9(3) ?
C5 C6 C7 C8 . . . . -0.8(4) ?
C6 C7 C8 C9 . . . . -0.7(4) ?
C7 C8 C9 C4 . . . . 2.2(4) ?
C5 C4 C9 C8 . . . . -2.2(3) ?
P2 C4 C9 C8 . . . . 173.15(18) ?
O1 P2 C10 C11 . . . . 167.23(17) ?
C4 P2 C10 C11 . . . . -89.34(18) ?
Co2 P2 C10 C11 . . . . 51.66(18) ?
O1 P2 C10 C15 . . . . -7.46(18) ?
C4 P2 C10 C15 . . . . 95.97(17) ?
Co2 P2 C10 C15 . . . . -123.03(16) ?
C15 C10 C11 C12 . . . . -1.5(3) ?
P2 C10 C11 C12 . . . . -176.23(18) ?
C10 C11 C12 C13 . . . . 1.1(4) ?
C11 C12 C13 C14 . . . . 0.0(4) ?
C12 C13 C14 C15 . . . . -0.8(4) ?
C13 C14 C15 C10 . . . . 0.4(4) ?
C11 C10 C15 C14 . . . . 0.7(3) ?
P2 C10 C15 C14 . . . . 175.55(18) ?
P2 O1 C16 C17 . . . . 3.5(2) ?
O1 C16 C17 C18 . . . . -155.92(16) ?
O1 C16 C17 Co2 . . . . -34.09(19) ?
P2 Co2 C17 C18 . . . . 160.80(14) ?
P3 Co2 C17 C18 . . . . 42.53(12) ?
I1 Co2 C17 C18 . . . . -73.49(13) ?
P2 Co2 C17 C16 . . . . 38.31(12) ?
P3 Co2 C17 C16 . . . . -79.97(13) ?
I1 Co2 C17 C16 . . . . 164.01(12) ?
P3 O2 C18 C17 . . . . 23.9(2) ?
C16 C17 C18 O2 . . . . 75.7(2) ?
Co2 C17 C18 O2 . . . . -48.69(18) ?
O2 P3 C19 C20 . . . . 135.14(16) ?
C25 P3 C19 C20 . . . . 29.91(18) ?
Co2 P3 C19 C20 . . . . -110.13(16) ?
O2 P3 C19 C24 . . . . -50.42(17) ?
C25 P3 C19 C24 . . . . -155.65(16) ?
Co2 P3 C19 C24 . . . . 64.31(17) ?
C24 C19 C20 C21 . . . . -0.1(3) ?
P3 C19 C20 C21 . . . . 174.23(15) ?
C19 C20 C21 C22 . . . . -0.1(3) ?
C20 C21 C22 C23 . . . . -0.1(4) ?
C21 C22 C23 C24 . . . . 0.5(4) ?
C22 C23 C24 C19 . . . . -0.7(4) ?
C20 C19 C24 C23 . . . . 0.5(3) ?
P3 C19 C24 C23 . . . . -174.15(18) ?
O2 P3 C25 C26 . . . . 166.52(16) ?
C19 P3 C25 C26 . . . . -90.21(17) ?
Co2 P3 C25 C26 . . . . 46.88(19) ?
O2 P3 C25 C30 . . . . -15.99(19) ?
C19 P3 C25 C30 . . . . 87.28(18) ?
Co2 P3 C25 C30 . . . . -135.62(15) ?
C30 C25 C26 C27 . . . . -3.5(3) ?
P3 C25 C26 C27 . . . . 174.08(17) ?
C25 C26 C27 C28 . . . . 1.8(3) ?
C26 C27 C28 C29 . . . . 1.2(3) ?
C27 C28 C29 C30 . . . . -2.6(3) ?
C28 C29 C30 C25 . . . . 0.9(4) ?
C26 C25 C30 C29 . . . . 2.1(3) ?
P3 C25 C30 C29 . . . . -175.47(18) ?
